data_4305380
loop_
_publ_author_name
'Gemma Barber\`a'
'Albert Vaca'
'Francesc Teixidor'
'Reijo Sillanp\"a\"a'
'Raikko Kivek\"as'
'Clara Vi\~nas'

_publ_contact_author
;
     Prof. Clara Vi\~nas
     Institute of Material Sciences 
     Campus UAB
     E-08193 Bellaterra
     Spain
;
_publ_contact_author_email clara@icmab.es
_publ_contact_author_fax '+34 93 5805729'
_publ_contact_author_phone '+34 93 5801853'
_publ_section_title
;
Designed Synthesis of New ortho-Carborane Derivatives: from Mono- to
Polysubstituted Frameworks
;
_journal_name_full 'Inorganic Chemistry'
_journal_page_first 7309
_journal_page_last 7316
_journal_paper_doi 10.1021/ic800362z
_journal_volume 47
_journal_year 2008
_chemical_formula_moiety 'C3 H13 B10 I'
_chemical_formula_sum 'C3 H13 B10 I'
_chemical_formula_weight 284.13
_chemical_name_systematic
; 
 ? 
;
_space_group_IT_number 31
_symmetry_cell_setting orthorhombic
_symmetry_space_group_name_Hall 'P 2ac -2'
_symmetry_space_group_name_H-M 'P m n 21'
_atom_sites_solution_hydrogens geom
_atom_sites_solution_primary direct
_atom_sites_solution_secondary difmap
_audit_creation_method SHELXL-97
_cell_angle_alpha 90.00
_cell_angle_beta 90.00
_cell_angle_gamma 90.00
_cell_formula_units_Z 2
_cell_length_a 7.2615(2)
_cell_length_b 9.6534(3)
_cell_length_c 8.0861(2)
_cell_measurement_reflns_used 4011
_cell_measurement_temperature 173(2)
_cell_measurement_theta_max 27.485
_cell_measurement_theta_min 1.018
_cell_volume 566.82(3)
_computing_cell_refinement 'HKL Scalepack (Otwinowski & Minor 1997)'
_computing_data_collection 'Collect (Nonius BV, 1997-2000)'
_computing_data_reduction
;
HKL Denzo and Scalepack (Otwinowski & Minor 1997)
;
_computing_molecular_graphics 'SHELXTL/PC (Sheldrick, 1990)'
_computing_publication_material 'SHELXL-97 (Sheldrick, 1997)'
_computing_structure_refinement 'SHELXL-97 (Sheldrick, 1997)'
_computing_structure_solution 'SHELXS-97 (Sheldrick, 1990)'
_diffrn_ambient_temperature 173(2)
_diffrn_detector 'CCD plate'
_diffrn_detector_area_resol_mean 9
_diffrn_measured_fraction_theta_full 0.999
_diffrn_measured_fraction_theta_max 0.999
_diffrn_measurement_device '95mm CCD camera on \k-goniostat'
_diffrn_measurement_device_type KappaCCD
_diffrn_measurement_method 'CCD rotation images, thick slices'
_diffrn_radiation_monochromator 'horizonally mounted graphite crystal'
_diffrn_radiation_probe x-ray
_diffrn_radiation_type Mok\a
_diffrn_radiation_wavelength 0.71073
_diffrn_reflns_av_R_equivalents 0.0653
_diffrn_reflns_av_sigmaI/netI 0.0474
_diffrn_reflns_limit_h_max 9
_diffrn_reflns_limit_h_min -7
_diffrn_reflns_limit_k_max 12
_diffrn_reflns_limit_k_min -12
_diffrn_reflns_limit_l_max 8
_diffrn_reflns_limit_l_min -10
_diffrn_reflns_number 3914
_diffrn_reflns_theta_full 27.45
_diffrn_reflns_theta_max 27.45
_diffrn_reflns_theta_min 2.11
_diffrn_source 'Enraf Nonius FR590'
_diffrn_standards_decay_% <1
_exptl_absorpt_coefficient_mu 2.766
_exptl_absorpt_correction_type none
_exptl_crystal_colour colourless
_exptl_crystal_density_diffrn 1.665
_exptl_crystal_density_method 'not measured'
_exptl_crystal_description prism
_exptl_crystal_F_000 268
_exptl_crystal_size_max 0.16
_exptl_crystal_size_mid 0.10
_exptl_crystal_size_min 0.08
_refine_diff_density_max 0.371
_refine_diff_density_min -0.578
_refine_diff_density_rms 0.092
_refine_ls_abs_structure_details 'Flack H D (1983), Acta Cryst. A39, 876-881'
_refine_ls_abs_structure_Flack 0.09(5)
_refine_ls_extinction_method none
_refine_ls_goodness_of_fit_ref 1.077
_refine_ls_hydrogen_treatment constr
_refine_ls_matrix_type full
_refine_ls_number_parameters 72
_refine_ls_number_reflns 1123
_refine_ls_number_restraints 6
_refine_ls_restrained_S_all 1.076
_refine_ls_R_factor_all 0.0338
_refine_ls_R_factor_gt 0.0279
_refine_ls_shift/su_max 0.001
_refine_ls_shift/su_mean 0.000
_refine_ls_structure_factor_coef Fsqd
_refine_ls_weighting_details
;
 calc w=1/[\s^2^(Fo^2^)+(0.0164P)^2^+0.3560P] where P=(Fo^2^+2Fc^2^)/3 
;
_refine_ls_weighting_scheme calc
_refine_ls_wR_factor_gt 0.0561
_refine_ls_wR_factor_ref 0.0578
_reflns_number_gt 1018
_reflns_number_total 1123
_reflns_threshold_expression >2sigma(I)
_cod_data_source_file ic800362z-file001_1.cif
_cod_data_source_block 3-I-6-Me-1,2-C2B10H10
_cod_database_code 4305380

loop_
_symmetry_equiv_pos_as_xyz
'x, y, z'
'-x+1/2, -y, z+1/2'
'x+1/2, -y, z+1/2'
'-x, y, z'

loop_
_atom_site_label
_atom_site_type_symbol
_atom_site_fract_x
_atom_site_fract_y
_atom_site_fract_z
_atom_site_U_iso_or_equiv
_atom_site_adp_type
_atom_site_occupancy
_atom_site_calc_flag
_atom_site_refinement_flags
_atom_site_disorder_assembly
_atom_site_disorder_group
I3 I 0.0000 0.341292(15) 0.6180 0.02655(4) Uani 1 d S . .
C1 C 0.1119(3) 0.6622(2) 0.4899(3) 0.0172(5) Uani 1 d . . .
H1 H 0.1913 0.6068 0.3913 0.021 Uiso 1 calc R . .
B3 B 0.0000 0.5618(3) 0.6337(6) 0.0170(8) Uani 1 d S . .
B4 B 0.1962(3) 0.6609(2) 0.6856(3) 0.0207(6) Uani 1 d . . .
H4 H 0.3276 0.6095 0.7242 0.025 Uiso 1 calc R . .
B5 B 0.1964(3) 0.8134(2) 0.5637(3) 0.0209(6) Uani 1 d . . .
H5 H 0.3283 0.8625 0.5222 0.025 Uiso 1 calc R . .
B6 B 0.0000 0.8130(3) 0.4300(4) 0.0166(8) Uani 1 d S . .
B8 B 0.0000 0.6647(4) 0.8137(5) 0.0214(9) Uani 1 d S . .
H8 H 0.0000 0.6168 0.9399 0.026 Uiso 1 calc SR . .
B9 B 0.1218(4) 0.8193(2) 0.7712(3) 0.0227(7) Uani 1 d . . .
H9 H 0.2033 0.8741 0.8690 0.027 Uiso 1 calc R . .
B10 B 0.0000 0.9114(3) 0.6173(13) 0.0240(7) Uani 1 d SU . .
H10 H 0.0000 1.0274 0.6136 0.029 Uiso 1 calc SR . .
C6 C 0.0000 0.8606(3) 0.2442(4) 0.0268(9) Uani 1 d S . .
H6A H -0.0566 0.7902 0.1776 0.040 Uiso 0.50 d PR . .
H6B H 0.1245 0.8748 0.2080 0.040 Uiso 0.50 d PR . .
H6C H -0.0679 0.9455 0.2333 0.040 Uiso 0.50 d PR . .

loop_
_atom_site_aniso_label
_atom_site_aniso_U_11
_atom_site_aniso_U_22
_atom_site_aniso_U_33
_atom_site_aniso_U_23
_atom_site_aniso_U_13
_atom_site_aniso_U_12
I3 0.03398(8) 0.01702(7) 0.02864(9) -0.0010(2) 0.000 0.000
C1 0.0151(9) 0.0187(10) 0.0178(10) -0.0037(9) -0.0004(8) 0.0008(8)
B3 0.0189(12) 0.0189(12) 0.0130(18) 0.0018(18) 0.000 0.000
B4 0.0199(11) 0.0219(11) 0.0204(11) 0.0014(10) -0.0078(9) -0.0060(10)
B5 0.0202(11) 0.0221(11) 0.0205(13) 0.0025(9) -0.0030(8) -0.0055(9)
B6 0.0182(15) 0.0161(16) 0.0156(17) 0.0025(14) 0.000 0.000
B8 0.0337(18) 0.0196(16) 0.0108(16) 0.0014(14) 0.000 0.000
B9 0.0321(13) 0.0186(12) 0.0174(13) -0.0005(10) -0.0073(10) -0.0074(10)
B10 0.0339(13) 0.0168(11) 0.0215(14) -0.007(3) 0.000 0.000
C6 0.0387(17) 0.0259(16) 0.0156(15) 0.0050(14) 0.000 0.000

loop_
_atom_type_symbol
_atom_type_description
_atom_type_scat_dispersion_real
_atom_type_scat_dispersion_imag
_atom_type_scat_source
C C 0.0033 0.0016 'International Tables Vol C Tables 4.2.6.8 and 6.1.1.4'
H H 0.0000 0.0000 'International Tables Vol C Tables 4.2.6.8 and 6.1.1.4'
B B 0.0013 0.0007 'International Tables Vol C Tables 4.2.6.8 and 6.1.1.4'
I I -0.4742 1.8119 'International Tables Vol C Tables 4.2.6.8 and 6.1.1.4'

loop_
_geom_angle_atom_site_label_1
_geom_angle_atom_site_label_2
_geom_angle_atom_site_label_3
_geom_angle
_geom_angle_site_symmetry_1
_geom_angle_site_symmetry_3
_geom_angle_publ_flag
C1 C1 B5 111.27(10) 4 . ?
C1 C1 B4 111.14(11) 4 . ?
B5 C1 B4 63.05(13) . . ?
C1 C1 B3 61.78(9) 4 . ?
B5 C1 B3 114.80(19) . . ?
B4 C1 B3 62.28(16) . . ?
C1 C1 B6 62.10(8) 4 . ?
B5 C1 B6 62.93(13) . . ?
B4 C1 B6 115.80(18) . . ?
B3 C1 B6 116.14(15) . . ?
C1 C1 H1 121.0 4 . ?
B5 C1 H1 118.4 . . ?
B4 C1 H1 118.3 . . ?
B3 C1 H1 117.1 . . ?
B6 C1 H1 116.3 . . ?
C1 B3 C1 56.44(18) . 4 ?
C1 B3 B8 103.96(17) . . ?
C1 B3 B8 103.96(17) 4 . ?
C1 B3 B4 58.27(13) . . ?
C1 B3 B4 103.69(18) 4 . ?
B8 B3 B4 59.90(14) . . ?
C1 B3 B4 103.69(18) . 4 ?
C1 B3 B4 58.27(13) 4 4 ?
B8 B3 B4 59.90(14) . 4 ?
B4 B3 B4 107.5(2) . 4 ?
C1 B3 I3 121.5(2) . . ?
C1 B3 I3 121.5(2) 4 . ?
B8 B3 I3 127.7(3) . . ?
B4 B3 I3 123.69(11) . . ?
B4 B3 I3 123.69(11) 4 . ?
C1 B4 B8 104.87(17) . . ?
C1 B4 B9 104.43(17) . . ?
B8 B4 B9 60.23(17) . . ?
C1 B4 B3 59.45(18) . . ?
B8 B4 B3 59.92(18) . . ?
B9 B4 B3 108.42(18) . . ?
C1 B4 B5 58.34(13) . . ?
B8 B4 B5 108.11(18) . . ?
B9 B4 B5 59.89(13) . . ?
B3 B4 B5 108.58(19) . . ?
C1 B4 H4 124.8 . . ?
B8 B4 H4 122.3 . . ?
B9 B4 H4 122.4 . . ?
B3 B4 H4 120.9 . . ?
B5 B4 H4 121.5 . . ?
C1 B5 B9 104.58(16) . . ?
C1 B5 B10 104.82(18) . . ?
B9 B5 B10 60.1(3) . . ?
C1 B5 B4 58.61(13) . . ?
B9 B5 B4 59.81(14) . . ?
B10 B5 B4 107.9(3) . . ?
C1 B5 B6 59.74(15) . . ?
B9 B5 B6 109.25(17) . . ?
B10 B5 B6 60.4(3) . . ?
B4 B5 B6 109.49(18) . . ?
C1 B5 H5 124.7 . . ?
B9 B5 H5 122.3 . . ?
B10 B5 H5 122.5 . . ?
B4 B5 H5 121.3 . . ?
B6 B5 H5 120.1 . . ?
C6 B6 C1 120.8(2) . 4 ?
C6 B6 C1 120.8(2) . . ?
C1 B6 C1 55.81(17) 4 . ?
C6 B6 B10 130.9(3) . . ?
C1 B6 B10 102.1(2) 4 . ?
C1 B6 B10 102.1(2) . . ?
C6 B6 B5 125.24(13) . . ?
C1 B6 B5 101.9(2) 4 . ?
C1 B6 B5 57.33(12) . . ?
B10 B6 B5 59.15(14) . . ?
C6 B6 B5 125.24(13) . 4 ?
C1 B6 B5 57.33(12) 4 4 ?
C1 B6 B5 101.90(19) . 4 ?
B10 B6 B5 59.15(14) . 4 ?
B5 B6 B5 105.7(2) . 4 ?
B4 B8 B4 107.9(3) 4 . ?
B4 B8 B3 60.17(14) 4 . ?
B4 B8 B3 60.17(14) . . ?
B4 B8 B9 59.93(14) 4 4 ?
B4 B8 B9 107.9(2) . 4 ?
B3 B8 B9 108.4(2) . 4 ?
B4 B8 B9 107.9(2) 4 . ?
B4 B8 B9 59.93(14) . . ?
B3 B8 B9 108.4(2) . . ?
B9 B8 B9 60.0(2) 4 . ?
B4 B8 H8 121.8 4 . ?
B4 B8 H8 121.8 . . ?
B3 B8 H8 121.3 . . ?
B9 B8 H8 121.7 4 . ?
B9 B8 H8 121.7 . . ?
B4 B9 B5 60.30(14) . . ?
B4 B9 B10 108.3(3) . . ?
B5 B9 B10 60.0(3) . . ?
B4 B9 B9 107.83(12) . 4 ?
B5 B9 B9 107.89(11) . 4 ?
B10 B9 B9 59.96(16) . 4 ?
B4 B9 B8 59.84(14) . . ?
B5 B9 B8 108.13(19) . . ?
B10 B9 B8 108.13(17) . . ?
B9 B9 B8 59.99(10) 4 . ?
B4 B9 H9 121.7 . . ?
B5 B9 H9 121.6 . . ?
B10 B9 H9 121.6 . . ?
B9 B9 H9 121.9 4 . ?
B8 B9 H9 121.7 . . ?
B5 B10 B5 107.8(3) 4 . ?
B5 B10 B9 107.9(3) 4 . ?
B5 B10 B9 59.94(16) . . ?
B5 B10 B9 59.94(16) 4 4 ?
B5 B10 B9 107.9(3) . 4 ?
B9 B10 B9 60.1(3) . 4 ?
B5 B10 B6 60.5(2) 4 . ?
B5 B10 B6 60.5(2) . . ?
B9 B10 B6 109.24(19) . . ?
B9 B10 B6 109.24(19) 4 . ?
B5 B10 H10 121.9 4 . ?
B5 B10 H10 121.9 . . ?
B9 B10 H10 121.5 . . ?
B9 B10 H10 121.5 4 . ?
B6 B10 H10 120.5 . . ?
B6 C6 H6A 109.2 . . ?
B6 C6 H6B 109.5 . . ?
H6A C6 H6B 109.5 . . ?
B6 C6 H6C 109.7 . . ?
H6A C6 H6C 109.5 . . ?
H6B C6 H6C 109.5 . . ?

loop_
_geom_bond_atom_site_label_1
_geom_bond_atom_site_label_2
_geom_bond_distance
_geom_bond_site_symmetry_2
_geom_bond_publ_flag
I3 B3 2.132(3) . ?
C1 C1 1.625(4) 4 ?
C1 B5 1.692(3) . ?
C1 B4 1.697(3) . ?
C1 B3 1.718(4) . ?
C1 B6 1.736(4) . ?
C1 H1 1.1200 . ?
B3 C1 1.718(4) 4 ?
B3 B8 1.762(5) . ?
B3 B4 1.766(3) . ?
B3 B4 1.766(3) 4 ?
B4 B8 1.762(3) . ?
B4 B9 1.763(3) . ?
B4 B5 1.772(3) . ?
B4 H4 1.1200 . ?
B5 B9 1.765(4) . ?
B5 B10 1.766(4) . ?
B5 B6 1.790(3) . ?
B5 H5 1.1200 . ?
B6 C6 1.571(5) . ?
B6 C1 1.736(4) 4 ?
B6 B10 1.788(10) . ?
B6 B5 1.790(3) 4 ?
B8 B4 1.762(3) 4 ?
B8 B9 1.769(4) 4 ?
B8 B9 1.769(4) . ?
B8 H8 1.1200 . ?
B9 B10 1.767(8) . ?
B9 B9 1.769(5) 4 ?
B9 H9 1.1200 . ?
B10 B5 1.766(4) 4 ?
B10 B9 1.767(8) 4 ?
B10 H10 1.1200 . ?
C6 H6A 0.9600 . ?
C6 H6B 0.9600 . ?
C6 H6C 0.9600 . ?
